data_4345949
loop_
_publ_author_name
'Reger, Daniel L.'
'Pascui, Andrea E.'
'Foley, Elizabeth A.'
'Smith, Mark D.'
'Jezierska, Julia'
'Wojciechowska, Agnieszka'
'Stoian, Sebastian A.'
'Ozarowski, Andrew'

_publ_section_title
;
 Dinuclear Metallacycles with Single M-X-M Bridges (X = Cl(-), Br(-); M =
 Fe(II), Co(II), Ni(II), Cu(II), Zn(II), Cd(II)): Strong Antiferromagnetic
 Superexchange Interactions.
;
_journal_name_full 'Inorganic chemistry'
_journal_paper_doi 10.1021/acs.inorgchem.6b02933
_journal_year 2017
_chemical_formula_moiety 'C56 H68 Cl Cu2 N16, 3(B F4)'
_chemical_formula_sum 'C56 H68 B3 Cl Cu2 F12 N16'
_chemical_formula_weight 1388.22
_chemical_name_systematic
; 
 ? 
;
_space_group_IT_number 2
_symmetry_cell_setting triclinic
_symmetry_space_group_name_Hall '-P 1'
_symmetry_space_group_name_H-M 'P -1'
_atom_sites_solution_hydrogens geom
_atom_sites_solution_primary direct
_atom_sites_solution_secondary difmap
_audit_creation_method SHELXL-97
_cell_angle_alpha 84.7100(10)
_cell_angle_beta 83.7740(10)
_cell_angle_gamma 76.5300(10)
_cell_formula_units_Z 2
_cell_length_a 11.2345(8)
_cell_length_b 12.4229(9)
_cell_length_c 22.4871(16)
_cell_measurement_reflns_used 5541
_cell_measurement_temperature 100(2)
_cell_measurement_theta_max 27.205
_cell_measurement_theta_min 2.222
_cell_volume 3026.8(4)
_computing_cell_refinement 'SAINT-Plus Version 6.45 (Bruker, 2001)'
_computing_data_collection 'SMART Version 5.625 (Bruker, 2001)'
_computing_data_reduction 'SAINT-Plus Version 6.45 (Bruker, 2001)'
_computing_molecular_graphics various
_computing_publication_material 'SHELXTL Version 6.14 (Bruker, 2000)'
_computing_structure_refinement 'SHELXL-97 (Sheldrick, 1997)'
_computing_structure_solution 'SHELXS-97 (Sheldrick, 1990)'
_diffrn_ambient_temperature 100(2)
_diffrn_measured_fraction_theta_full 0.996
_diffrn_measured_fraction_theta_max 0.996
_diffrn_measurement_device_type 'Bruker SMART APEX CCD diffractometer'
_diffrn_measurement_method 'omega scans'
_diffrn_radiation_monochromator graphite
_diffrn_radiation_source 'fine-focus sealed tube'
_diffrn_radiation_type MoK\a
_diffrn_radiation_wavelength 0.71073
_diffrn_reflns_av_R_equivalents 0.0376
_diffrn_reflns_av_sigmaI/netI 0.0444
_diffrn_reflns_limit_h_max 14
_diffrn_reflns_limit_h_min -14
_diffrn_reflns_limit_k_max 15
_diffrn_reflns_limit_k_min -16
_diffrn_reflns_limit_l_max 28
_diffrn_reflns_limit_l_min -28
_diffrn_reflns_number 39546
_diffrn_reflns_theta_full 27.29
_diffrn_reflns_theta_max 27.29
_diffrn_reflns_theta_min 1.69
_exptl_absorpt_coefficient_mu 0.838
_exptl_absorpt_correction_T_max 1.0000
_exptl_absorpt_correction_T_min 0.7681
_exptl_absorpt_correction_type multi-scan
_exptl_absorpt_process_details 'SADABS Version 2.05 (Bruker, 2001)'
_exptl_crystal_colour green
_exptl_crystal_density_diffrn 1.523
_exptl_crystal_density_method 'not measured'
_exptl_crystal_description plate
_exptl_crystal_F_000 1428
_exptl_crystal_size_max 0.50
_exptl_crystal_size_mid 0.36
_exptl_crystal_size_min 0.12
_refine_diff_density_max 0.745
_refine_diff_density_min -0.449
_refine_diff_density_rms 0.079
_refine_ls_extinction_method none
_refine_ls_goodness_of_fit_ref 1.044
_refine_ls_hydrogen_treatment constr
_refine_ls_matrix_type full
_refine_ls_number_parameters 830
_refine_ls_number_reflns 13554
_refine_ls_number_restraints 0
_refine_ls_restrained_S_all 1.044
_refine_ls_R_factor_all 0.0560
_refine_ls_R_factor_gt 0.0413
_refine_ls_shift/su_max 0.001
_refine_ls_shift/su_mean 0.000
_refine_ls_structure_factor_coef Fsqd
_refine_ls_weighting_details 'calc w=1/[\s^2^(Fo^2^)+(0.0476P)^2^+1.6083P] where P=(Fo^2^+2Fc^2^)/3'
_refine_ls_weighting_scheme calc
_refine_ls_wR_factor_gt 0.0984
_refine_ls_wR_factor_ref 0.1058
_reflns_number_gt 10782
_reflns_number_total 13554
_reflns_threshold_expression >2sigma(I)
_cod_data_source_file ic6b02933_si_001.cif
_cod_data_source_block 8_pa195b1s_100K
_cod_depositor_comments
;
The following automatic conversions were performed:

'_symmetry_cell_setting' value 'Triclinic' changed to 'triclinic'
according to
/home/data/users/saulius/crontab/automatic-downloads/rss-feeds/ACS/lib/dictionaries/cif_core.dic
dictionary named 'cif_core.dic' version 2.4.2 from 2011-04-26.

Automatic conversion script
Id: cif_fix_values 4973 2017-02-22 13:04:09Z antanas 
;
_cod_database_code 4345949

loop_
_symmetry_equiv_pos_as_xyz
'x, y, z'
'-x, -y, -z'

loop_
_atom_site_label
_atom_site_type_symbol
_atom_site_fract_x
_atom_site_fract_y
_atom_site_fract_z
_atom_site_U_iso_or_equiv
_atom_site_adp_type
_atom_site_occupancy
_atom_site_symmetry_multiplicity
_atom_site_calc_flag
_atom_site_refinement_flags
Cu1A Cu 0.37243(2) 0.67341(2) -0.022475(12) 0.01584(7) Uani 1 1 d .
Cl1A Cl 0.5000 0.5000 0.0000 0.02409(18) Uani 1 2 d S
C1A C 0.2337(2) 0.69296(19) 0.11233(10) 0.0161(4) Uani 1 1 d .
H1A H 0.1912 0.7182 0.1517 0.019 Uiso 1 1 calc R
C2A C 0.5123(2) 0.31944(19) 0.16214(10) 0.0157(4) Uani 1 1 d .
H2A H 0.4980 0.3081 0.2067 0.019 Uiso 1 1 calc R
C3A C 0.2584(2) 0.56620(19) 0.11745(9) 0.0152(4) Uani 1 1 d .
C4A C 0.1649(2) 0.5132(2) 0.11010(9) 0.0173(5) Uani 1 1 d .
H4A H 0.0869 0.5557 0.1001 0.021 Uiso 1 1 calc R
C5A C 0.1855(2) 0.3986(2) 0.11735(10) 0.0187(5) Uani 1 1 d .
H5A H 0.1219 0.3629 0.1117 0.022 Uiso 1 1 calc R
C6A C 0.2982(2) 0.33580(19) 0.13280(9) 0.0172(5) Uani 1 1 d .
H6A H 0.3116 0.2573 0.1382 0.021 Uiso 1 1 calc R
C7A C 0.39174(19) 0.38824(19) 0.14043(9) 0.0148(4) Uani 1 1 d .
C8A C 0.37107(19) 0.50329(19) 0.13371(9) 0.0156(4) Uani 1 1 d .
H8A H 0.4341 0.5391 0.1403 0.019 Uiso 1 1 calc R
C11A C 0.0334(2) 0.8023(2) 0.07538(11) 0.0207(5) Uani 1 1 d .
C12A C -0.0038(2) 0.8386(2) 0.01926(11) 0.0243(5) Uani 1 1 d .
H12A H -0.0824 0.8811 0.0102 0.029 Uiso 1 1 calc R
C13A C 0.0965(2) 0.8008(2) -0.02183(11) 0.0215(5) Uani 1 1 d .
C14A C -0.0343(2) 0.8178(2) 0.13582(11) 0.0286(6) Uani 1 1 d .
H14A H -0.0370 0.7451 0.1563 0.043 Uiso 1 1 calc R
H14B H -0.1182 0.8608 0.1316 0.043 Uiso 1 1 calc R
H14C H 0.0079 0.8575 0.1594 0.043 Uiso 1 1 calc R
C15A C 0.1040(2) 0.8231(2) -0.08852(11) 0.0278(6) Uani 1 1 d .
H15A H 0.1887 0.8247 -0.1037 0.042 Uiso 1 1 calc R
H15B H 0.0496 0.8948 -0.0988 0.042 Uiso 1 1 calc R
H15C H 0.0786 0.7643 -0.1067 0.042 Uiso 1 1 calc R
C21A C 0.4085(2) 0.75583(19) 0.14821(10) 0.0186(5) Uani 1 1 d .
C22A C 0.5237(2) 0.76104(19) 0.12263(10) 0.0200(5) Uani 1 1 d .
H22A H 0.5882 0.7763 0.1422 0.024 Uiso 1 1 calc R
C23A C 0.5281(2) 0.73970(19) 0.06244(10) 0.0174(5) Uani 1 1 d .
C24A C 0.3532(2) 0.7689(2) 0.21110(10) 0.0251(5) Uani 1 1 d .
H24A H 0.2780 0.8278 0.2116 0.038 Uiso 1 1 calc R
H24B H 0.4119 0.7885 0.2351 0.038 Uiso 1 1 calc R
H24C H 0.3333 0.6990 0.2280 0.038 Uiso 1 1 calc R
C25A C 0.6313(2) 0.7385(2) 0.01451(11) 0.0226(5) Uani 1 1 d .
H25A H 0.6422 0.6727 -0.0082 0.034 Uiso 1 1 calc R
H25B H 0.7072 0.7364 0.0328 0.034 Uiso 1 1 calc R
H25C H 0.6124 0.8055 -0.0125 0.034 Uiso 1 1 calc R
C31A C 0.5587(2) 0.10978(19) 0.17120(10) 0.0193(5) Uani 1 1 d .
C32A C 0.6015(2) 0.0308(2) 0.13045(11) 0.0233(5) Uani 1 1 d .
H32A H 0.6190 -0.0473 0.1387 0.028 Uiso 1 1 calc R
C33A C 0.6145(2) 0.0877(2) 0.07435(11) 0.0203(5) Uani 1 1 d .
C34A C 0.5213(2) 0.0981(2) 0.23675(11) 0.0261(5) Uani 1 1 d .
H34A H 0.5688 0.1357 0.2586 0.039 Uiso 1 1 calc R
H34B H 0.5370 0.0192 0.2504 0.039 Uiso 1 1 calc R
H34C H 0.4335 0.1316 0.2444 0.039 Uiso 1 1 calc R
C35A C 0.6589(2) 0.0386(2) 0.01544(11) 0.0265(6) Uani 1 1 d .
H35A H 0.5916 0.0555 -0.0107 0.040 Uiso 1 1 calc R
H35B H 0.6873 -0.0420 0.0220 0.040 Uiso 1 1 calc R
H35C H 0.7270 0.0703 -0.0036 0.040 Uiso 1 1 calc R
C41A C 0.6599(2) 0.4272(2) 0.19022(10) 0.0183(5) Uani 1 1 d .
C42A C 0.7450(2) 0.4780(2) 0.15800(10) 0.0199(5) Uani 1 1 d .
H42A H 0.7925 0.5215 0.1732 0.024 Uiso 1 1 calc R
C43A C 0.7482(2) 0.45305(19) 0.09840(10) 0.0183(5) Uani 1 1 d .
C44A C 0.6205(2) 0.4226(2) 0.25568(10) 0.0290(6) Uani 1 1 d .
H44A H 0.5329 0.4578 0.2621 0.044 Uiso 1 1 calc R
H44B H 0.6682 0.4620 0.2763 0.044 Uiso 1 1 calc R
H44C H 0.6343 0.3451 0.2717 0.044 Uiso 1 1 calc R
C45A C 0.8315(2) 0.4834(2) 0.04621(10) 0.0232(5) Uani 1 1 d .
H45A H 0.9051 0.4233 0.0415 0.035 Uiso 1 1 calc R
H45B H 0.8553 0.5518 0.0533 0.035 Uiso 1 1 calc R
H45C H 0.7885 0.4948 0.0097 0.035 Uiso 1 1 calc R
N11A N 0.19166(17) 0.74151(16) 0.00709(8) 0.0173(4) Uani 1 1 d .
N12A N 0.15150(16) 0.74473(16) 0.06695(8) 0.0163(4) Uani 1 1 d .
N21A N 0.42098(16) 0.72022(16) 0.05100(8) 0.0160(4) Uani 1 1 d .
N22A N 0.34663(17) 0.73321(15) 0.10379(8) 0.0160(4) Uani 1 1 d .
N31A N 0.58143(17) 0.19734(16) 0.07941(8) 0.0173(4) Uani 1 1 d .
N32A N 0.54767(16) 0.20976(15) 0.13956(8) 0.0157(4) Uani 1 1 d .
N41A N 0.66798(16) 0.39071(16) 0.09340(8) 0.0162(4) Uani 1 1 d .
N42A N 0.61442(16) 0.37481(16) 0.15040(8) 0.0159(4) Uani 1 1 d .
Cu1B Cu -0.11836(2) 1.16922(2) 0.463606(11) 0.01550(7) Uani 1 1 d .
Cl1B Cl 0.0000 1.0000 0.5000 0.02471(18) Uani 1 2 d S
C1B C -0.01609(19) 1.15765(18) 0.32420(9) 0.0149(4) Uani 1 1 d .
H1B H -0.0029 1.1623 0.2794 0.018 Uiso 1 1 calc R
C2B C 0.23827(19) 0.78653(18) 0.39765(9) 0.0147(4) Uani 1 1 d .
H2B H 0.2736 0.7500 0.3599 0.018 Uiso 1 1 calc R
C3B C 0.10295(19) 1.08799(18) 0.34750(9) 0.0143(4) Uani 1 1 d .
C4B C 0.2039(2) 1.1351(2) 0.34689(10) 0.0182(5) Uani 1 1 d .
H4B H 0.1976 1.2112 0.3342 0.022 Uiso 1 1 calc R
C5B C 0.3141(2) 1.0702(2) 0.36497(10) 0.0199(5) Uani 1 1 d .
H5B H 0.3827 1.1026 0.3653 0.024 Uiso 1 1 calc R
C6B C 0.3250(2) 0.9590(2) 0.38252(10) 0.0179(5) Uani 1 1 d .
H6B H 0.4010 0.9152 0.3944 0.022 Uiso 1 1 calc R
C7B C 0.2243(2) 0.91090(19) 0.38275(9) 0.0153(4) Uani 1 1 d .
C8B C 0.11410(19) 0.97578(18) 0.36441(9) 0.0142(4) Uani 1 1 d .
H8B H 0.0459 0.9431 0.3634 0.017 Uiso 1 1 calc R
C11B C -0.0553(2) 1.36632(19) 0.30680(10) 0.0177(5) Uani 1 1 d .
C12B C -0.1076(2) 1.4519(2) 0.34257(10) 0.0188(5) Uani 1 1 d .
H12B H -0.1246 1.5289 0.3306 0.023 Uiso 1 1 calc R
C13B C -0.1306(2) 1.4036(2) 0.39994(10) 0.0192(5) Uani 1 1 d .
C14B C -0.0055(2) 1.3675(2) 0.24279(10) 0.0246(5) Uani 1 1 d .
H14D H 0.0812 1.3286 0.2397 0.037 Uiso 1 1 calc R
H14E H -0.0130 1.4445 0.2264 0.037 Uiso 1 1 calc R
H14F H -0.0519 1.3303 0.2201 0.037 Uiso 1 1 calc R
C15B C -0.1852(2) 1.4624(2) 0.45508(11) 0.0258(5) Uani 1 1 d .
H15D H -0.2442 1.4233 0.4775 0.039 Uiso 1 1 calc R
H15E H -0.2275 1.5386 0.4435 0.039 Uiso 1 1 calc R
H15F H -0.1198 1.4639 0.4803 0.039 Uiso 1 1 calc R
C21B C -0.1657(2) 1.0447(2) 0.30529(10) 0.0187(5) Uani 1 1 d .
C22B C -0.2382(2) 0.9872(2) 0.34257(10) 0.0209(5) Uani 1 1 d .
H22B H -0.2836 0.9380 0.3312 0.025 Uiso 1 1 calc R
C23B C -0.2318(2) 1.01588(19) 0.40088(10) 0.0185(5) Uani 1 1 d .
C24B C -0.1383(2) 1.0481(2) 0.23874(10) 0.0272(6) Uani 1 1 d .
H24D H -0.1673 1.1240 0.2216 0.041 Uiso 1 1 calc R
H24E H -0.1802 0.9983 0.2221 0.041 Uiso 1 1 calc R
H24F H -0.0495 1.0242 0.2288 0.041 Uiso 1 1 calc R
C25B C -0.2978(2) 0.9790(2) 0.45770(11) 0.0242(5) Uani 1 1 d .
H25D H -0.2462 0.9728 0.4908 0.036 Uiso 1 1 calc R
H25E H -0.3155 0.9067 0.4533 0.036 Uiso 1 1 calc R
H25F H -0.3751 1.0334 0.4661 0.036 Uiso 1 1 calc R
C31B C 0.4374(2) 0.67122(19) 0.43325(10) 0.0183(5) Uani 1 1 d .
C32B C 0.4866(2) 0.6563(2) 0.48746(11) 0.0221(5) Uani 1 1 d .
H32B H 0.5644 0.6116 0.4961 0.026 Uiso 1 1 calc R
C33B C 0.3999(2) 0.7196(2) 0.52760(10) 0.0200(5) Uani 1 1 d .
C34B C 0.4880(2) 0.6260(2) 0.37445(11) 0.0258(5) Uani 1 1 d .
H34D H 0.4311 0.5864 0.3608 0.039 Uiso 1 1 calc R
H34E H 0.5677 0.5747 0.3788 0.039 Uiso 1 1 calc R
H34F H 0.4984 0.6870 0.3450 0.039 Uiso 1 1 calc R
C35B C 0.4093(2) 0.7260(2) 0.59301(11) 0.0289(6) Uani 1 1 d .
H35D H 0.4271 0.7973 0.5996 0.043 Uiso 1 1 calc R
H35E H 0.4756 0.6654 0.6067 0.043 Uiso 1 1 calc R
H35F H 0.3314 0.7193 0.6156 0.043 Uiso 1 1 calc R
C41B C 0.0501(2) 0.72447(19) 0.37647(10) 0.0181(5) Uani 1 1 d .
C42B C -0.0550(2) 0.70995(19) 0.41049(10) 0.0187(5) Uani 1 1 d .
H42B H -0.1228 0.6890 0.3967 0.022 Uiso 1 1 calc R
C43B C -0.0434(2) 0.73175(19) 0.46892(10) 0.0177(5) Uani 1 1 d .
C44B C 0.0848(2) 0.7153(2) 0.31117(10) 0.0225(5) Uani 1 1 d .
H44D H 0.1044 0.7848 0.2933 0.034 Uiso 1 1 calc R
H44E H 0.0162 0.7009 0.2921 0.034 Uiso 1 1 calc R
H44F H 0.1569 0.6541 0.3050 0.034 Uiso 1 1 calc R
C45B C -0.1314(2) 0.7240(2) 0.52304(11) 0.0243(5) Uani 1 1 d .
H45D H -0.0995 0.6570 0.5483 0.037 Uiso 1 1 calc R
H45E H -0.2112 0.7204 0.5105 0.037 Uiso 1 1 calc R
H45F H -0.1412 0.7895 0.5459 0.037 Uiso 1 1 calc R
N11B N -0.09533(17) 1.29274(16) 0.40021(8) 0.0176(4) Uani 1 1 d .
N12B N -0.04903(16) 1.27089(15) 0.34243(8) 0.0154(4) Uani 1 1 d .
N21B N -0.15858(17) 1.08667(16) 0.39986(8) 0.0156(4) Uani 1 1 d .
N22B N -0.11960(16) 1.10530(15) 0.34062(8) 0.0151(4) Uani 1 1 d .
N31B N 0.30129(17) 0.77359(16) 0.49975(8) 0.0162(4) Uani 1 1 d .
N32B N 0.32500(16) 0.74140(15) 0.44202(8) 0.0154(4) Uani 1 1 d .
N41B N 0.06350(17) 0.76076(16) 0.47162(8) 0.0162(4) Uani 1 1 d .
N42B N 0.12122(16) 0.75410(15) 0.41461(8) 0.0145(4) Uani 1 1 d .
B1 B 0.7310(3) 0.7267(2) 0.26007(12) 0.0235(6) Uani 1 1 d .
F11 F 0.84267(14) 0.66073(13) 0.23840(7) 0.0357(4) Uani 1 1 d .
F12 F 0.71612(15) 0.83237(12) 0.23083(7) 0.0367(4) Uani 1 1 d .
F13 F 0.73033(15) 0.73364(13) 0.32151(6) 0.0363(4) Uani 1 1 d .
F14 F 0.63669(14) 0.67938(14) 0.24883(6) 0.0343(4) Uani 1 1 d .
B2 B 0.1944(3) 0.0647(3) 0.14953(15) 0.0288(7) Uani 1 1 d .
F21 F 0.15151(16) -0.02931(14) 0.14433(10) 0.0524(5) Uani 1 1 d .
F22 F 0.11339(15) 0.13429(15) 0.18808(7) 0.0417(4) Uani 1 1 d .
F23 F 0.30952(15) 0.03928(16) 0.16901(10) 0.0582(6) Uani 1 1 d .
F24 F 0.19701(18) 0.12281(17) 0.09315(8) 0.0517(5) Uani 1 1 d .
B3 B 0.2978(3) 0.4198(3) 0.32742(15) 0.0282(7) Uani 1 1 d .
F31 F 0.17782(14) 0.41276(15) 0.32598(9) 0.0510(5) Uani 1 1 d .
F32 F 0.37800(14) 0.32206(13) 0.30913(7) 0.0345(4) Uani 1 1 d .
F33 F 0.31707(16) 0.43662(15) 0.38553(8) 0.0454(4) Uani 1 1 d .
F34 F 0.32255(14) 0.50855(13) 0.28915(8) 0.0392(4) Uani 1 1 d .

loop_
_atom_site_aniso_label
_atom_site_aniso_U_11
_atom_site_aniso_U_22
_atom_site_aniso_U_33
_atom_site_aniso_U_23
_atom_site_aniso_U_13
_atom_site_aniso_U_12
Cu1A 0.01725(14) 0.01692(16) 0.01377(14) -0.00176(11) -0.00200(10) -0.00416(11)
Cl1A 0.0311(4) 0.0196(4) 0.0184(4) -0.0024(3) -0.0044(3) 0.0020(3)
C1A 0.0169(11) 0.0158(12) 0.0136(10) -0.0004(9) -0.0012(8) -0.0004(9)
C2A 0.0180(11) 0.0141(12) 0.0147(10) 0.0010(8) -0.0009(8) -0.0041(9)
C3A 0.0186(11) 0.0143(12) 0.0110(10) 0.0007(8) 0.0000(8) -0.0016(9)
C4A 0.0147(11) 0.0208(13) 0.0144(11) 0.0009(9) -0.0008(8) -0.0010(9)
C5A 0.0168(11) 0.0210(13) 0.0193(11) -0.0001(9) 0.0007(9) -0.0083(9)
C6A 0.0219(12) 0.0147(12) 0.0147(10) 0.0017(9) 0.0004(8) -0.0059(9)
C7A 0.0158(11) 0.0149(12) 0.0128(10) 0.0006(8) 0.0009(8) -0.0033(9)
C8A 0.0169(11) 0.0172(12) 0.0126(10) -0.0003(9) -0.0006(8) -0.0045(9)
C11A 0.0167(11) 0.0163(12) 0.0273(13) -0.0025(10) 0.0015(9) -0.0012(9)
C12A 0.0188(12) 0.0216(14) 0.0291(13) 0.0020(10) -0.0033(10) 0.0013(10)
C13A 0.0202(12) 0.0210(13) 0.0221(12) 0.0038(10) -0.0057(9) -0.0029(10)
C14A 0.0230(13) 0.0300(15) 0.0291(14) -0.0048(11) 0.0046(10) -0.0002(11)
C15A 0.0249(13) 0.0330(16) 0.0219(13) 0.0066(11) -0.0062(10) -0.0009(11)
C21A 0.0271(12) 0.0118(11) 0.0168(11) -0.0002(9) -0.0058(9) -0.0027(9)
C22A 0.0245(12) 0.0149(12) 0.0220(12) -0.0016(9) -0.0060(9) -0.0056(10)
C23A 0.0199(11) 0.0128(12) 0.0188(11) 0.0003(9) -0.0036(9) -0.0022(9)
C24A 0.0333(14) 0.0254(14) 0.0173(12) -0.0018(10) -0.0026(10) -0.0074(11)
C25A 0.0195(12) 0.0254(14) 0.0241(12) -0.0034(10) -0.0027(9) -0.0067(10)
C31A 0.0166(11) 0.0155(12) 0.0248(12) 0.0057(9) -0.0036(9) -0.0035(9)
C32A 0.0236(12) 0.0142(12) 0.0312(13) 0.0029(10) -0.0038(10) -0.0035(10)
C33A 0.0181(11) 0.0152(12) 0.0271(12) -0.0014(10) -0.0044(9) -0.0019(9)
C34A 0.0311(14) 0.0205(14) 0.0239(13) 0.0085(10) -0.0015(10) -0.0042(11)
C35A 0.0307(14) 0.0149(13) 0.0326(14) -0.0083(10) -0.0007(11) -0.0006(10)
C41A 0.0190(11) 0.0203(13) 0.0154(11) -0.0044(9) -0.0031(9) -0.0018(9)
C42A 0.0200(12) 0.0205(13) 0.0204(12) -0.0028(9) -0.0047(9) -0.0051(10)
C43A 0.0184(11) 0.0172(12) 0.0186(11) 0.0012(9) -0.0039(9) -0.0030(9)
C44A 0.0326(14) 0.0410(17) 0.0176(12) -0.0064(11) -0.0006(10) -0.0159(12)
C45A 0.0247(13) 0.0262(14) 0.0214(12) -0.0001(10) 0.0012(9) -0.0133(11)
N11A 0.0171(9) 0.0188(11) 0.0148(9) 0.0010(8) -0.0018(7) -0.0019(8)
N12A 0.0171(9) 0.0151(10) 0.0150(9) 0.0015(7) -0.0005(7) -0.0015(8)
N21A 0.0164(9) 0.0149(10) 0.0158(9) -0.0022(7) 0.0003(7) -0.0018(8)
N22A 0.0194(10) 0.0141(10) 0.0139(9) -0.0005(7) -0.0011(7) -0.0028(8)
N31A 0.0211(10) 0.0140(10) 0.0159(9) -0.0004(7) -0.0018(7) -0.0022(8)
N32A 0.0180(9) 0.0123(10) 0.0153(9) 0.0010(7) -0.0019(7) -0.0010(8)
N41A 0.0172(9) 0.0175(10) 0.0139(9) -0.0005(7) -0.0022(7) -0.0039(8)
N42A 0.0167(9) 0.0166(10) 0.0140(9) -0.0007(7) -0.0017(7) -0.0029(8)
Cu1B 0.01919(15) 0.01499(15) 0.01275(13) -0.00150(10) -0.00086(10) -0.00477(11)
Cl1B 0.0340(5) 0.0197(4) 0.0174(4) -0.0013(3) -0.0051(3) 0.0014(4)
C1B 0.0181(11) 0.0133(11) 0.0130(10) 0.0004(8) -0.0016(8) -0.0031(9)
C2B 0.0148(11) 0.0157(12) 0.0126(10) -0.0002(8) -0.0021(8) -0.0016(9)
C3B 0.0170(11) 0.0155(12) 0.0093(10) -0.0006(8) 0.0000(8) -0.0023(9)
C4B 0.0229(12) 0.0170(12) 0.0143(11) 0.0012(9) 0.0007(9) -0.0055(9)
C5B 0.0182(11) 0.0228(13) 0.0199(11) 0.0012(9) -0.0008(9) -0.0081(10)
C6B 0.0164(11) 0.0203(13) 0.0154(11) 0.0006(9) -0.0010(8) -0.0017(9)
C7B 0.0184(11) 0.0156(12) 0.0105(10) -0.0003(8) 0.0000(8) -0.0021(9)
C8B 0.0157(10) 0.0145(11) 0.0122(10) -0.0015(8) -0.0008(8) -0.0031(9)
C11B 0.0168(11) 0.0153(12) 0.0203(11) 0.0041(9) -0.0052(9) -0.0028(9)
C12B 0.0185(11) 0.0132(12) 0.0235(12) 0.0035(9) -0.0039(9) -0.0018(9)
C13B 0.0189(11) 0.0164(12) 0.0226(12) -0.0029(9) -0.0004(9) -0.0044(9)
C14B 0.0311(14) 0.0206(13) 0.0194(12) 0.0047(10) -0.0004(10) -0.0037(11)
C15B 0.0332(14) 0.0161(13) 0.0255(13) -0.0036(10) 0.0052(10) -0.0031(11)
C21B 0.0189(11) 0.0195(12) 0.0170(11) -0.0035(9) -0.0041(9) -0.0004(9)
C22B 0.0225(12) 0.0197(13) 0.0219(12) -0.0039(10) -0.0028(9) -0.0068(10)
C23B 0.0198(11) 0.0157(12) 0.0191(11) 0.0005(9) -0.0028(9) -0.0023(9)
C24B 0.0302(14) 0.0383(16) 0.0173(12) -0.0086(11) -0.0016(10) -0.0137(12)
C25B 0.0285(13) 0.0231(14) 0.0230(12) 0.0007(10) 0.0004(10) -0.0121(11)
C31B 0.0161(11) 0.0141(12) 0.0230(12) -0.0008(9) -0.0008(9) -0.0002(9)
C32B 0.0178(12) 0.0223(13) 0.0236(12) -0.0004(10) -0.0051(9) 0.0016(10)
C33B 0.0203(12) 0.0181(13) 0.0208(12) 0.0020(9) -0.0059(9) -0.0019(10)
C34B 0.0204(12) 0.0291(15) 0.0254(13) -0.0076(11) -0.0011(10) 0.0012(10)
C35B 0.0285(14) 0.0361(16) 0.0187(12) 0.0003(11) -0.0091(10) 0.0020(12)
C41B 0.0211(12) 0.0132(12) 0.0193(11) -0.0026(9) -0.0039(9) -0.0009(9)
C42B 0.0219(12) 0.0151(12) 0.0205(11) -0.0016(9) -0.0029(9) -0.0064(9)
C43B 0.0206(12) 0.0132(12) 0.0192(11) -0.0016(9) -0.0013(9) -0.0036(9)
C44B 0.0267(13) 0.0265(14) 0.0157(11) -0.0029(10) -0.0035(9) -0.0076(11)
C45B 0.0212(12) 0.0294(15) 0.0237(12) -0.0041(11) 0.0030(9) -0.0098(11)
N11B 0.0233(10) 0.0146(10) 0.0130(9) -0.0017(7) 0.0018(7) -0.0015(8)
N12B 0.0187(9) 0.0123(10) 0.0135(9) 0.0007(7) -0.0008(7) -0.0011(8)
N21B 0.0187(9) 0.0157(10) 0.0118(9) 0.0009(7) -0.0011(7) -0.0034(8)
N22B 0.0167(9) 0.0148(10) 0.0130(9) -0.0013(7) -0.0011(7) -0.0017(8)
N31B 0.0188(10) 0.0161(10) 0.0124(9) -0.0005(7) -0.0022(7) -0.0009(8)
N32B 0.0170(9) 0.0146(10) 0.0134(9) -0.0006(7) -0.0026(7) -0.0009(8)
N41B 0.0192(10) 0.0147(10) 0.0140(9) -0.0011(7) 0.0010(7) -0.0034(8)
N42B 0.0176(9) 0.0130(10) 0.0125(9) -0.0007(7) -0.0003(7) -0.0030(7)
B1 0.0297(15) 0.0216(15) 0.0208(13) 0.0041(11) -0.0073(11) -0.0084(12)
F11 0.0314(9) 0.0264(9) 0.0456(10) 0.0072(7) -0.0052(7) -0.0023(7)
F12 0.0474(10) 0.0197(8) 0.0382(9) 0.0091(7) -0.0050(7) -0.0016(7)
F13 0.0553(10) 0.0363(10) 0.0243(8) 0.0017(7) -0.0155(7) -0.0200(8)
F14 0.0348(9) 0.0488(10) 0.0257(8) -0.0048(7) -0.0056(6) -0.0203(8)
B2 0.0199(14) 0.0240(16) 0.0437(18) -0.0063(13) -0.0024(12) -0.0059(12)
F21 0.0397(10) 0.0275(10) 0.0943(15) -0.0078(10) -0.0186(10) -0.0089(8)
F22 0.0390(10) 0.0516(11) 0.0345(9) -0.0159(8) 0.0067(7) -0.0096(8)
F23 0.0270(9) 0.0497(12) 0.1003(16) -0.0025(11) -0.0228(10) -0.0067(8)
F24 0.0650(12) 0.0623(13) 0.0330(10) -0.0039(9) 0.0065(8) -0.0293(10)
B3 0.0201(14) 0.0196(15) 0.0444(18) 0.0038(13) -0.0051(12) -0.0047(12)
F31 0.0218(8) 0.0376(11) 0.0945(15) 0.0042(10) -0.0123(9) -0.0087(8)
F32 0.0302(8) 0.0229(8) 0.0491(10) -0.0033(7) -0.0037(7) -0.0027(7)
F33 0.0435(10) 0.0476(11) 0.0421(10) -0.0051(8) -0.0006(8) -0.0049(9)
F34 0.0365(9) 0.0270(9) 0.0520(10) 0.0093(8) -0.0032(7) -0.0079(7)

loop_
_atom_type_symbol
_atom_type_description
_atom_type_scat_dispersion_real
_atom_type_scat_dispersion_imag
_atom_type_scat_source
C C 0.0033 0.0016 'International Tables Vol C Tables 4.2.6.8 and 6.1.1.4'
H H 0.0000 0.0000 'International Tables Vol C Tables 4.2.6.8 and 6.1.1.4'
B B 0.0013 0.0007 'International Tables Vol C Tables 4.2.6.8 and 6.1.1.4'
N N 0.0061 0.0033 'International Tables Vol C Tables 4.2.6.8 and 6.1.1.4'
F F 0.0171 0.0103 'International Tables Vol C Tables 4.2.6.8 and 6.1.1.4'
Cu Cu 0.3201 1.2651 'International Tables Vol C Tables 4.2.6.8 and 6.1.1.4'
Cl Cl 0.1484 0.1585 'International Tables Vol C Tables 4.2.6.8 and 6.1.1.4'

loop_
_geom_angle_atom_site_label_1
_geom_angle_atom_site_label_2
_geom_angle_atom_site_label_3
_geom_angle
_geom_angle_site_symmetry_1
_geom_angle_site_symmetry_3
N21A Cu1A N41A 173.69(8) . 2_665
N21A Cu1A N11A 87.82(7) . .
N41A Cu1A N11A 95.29(7) 2_665 .
N21A Cu1A N31A 96.02(7) . 2_665
N41A Cu1A N31A 88.72(7) 2_665 2_665
N11A Cu1A N31A 101.82(7) . 2_665
N21A Cu1A Cl1A 86.64(6) . .
N41A Cu1A Cl1A 87.19(6) 2_665 .
N11A Cu1A Cl1A 131.28(5) . .
N31A Cu1A Cl1A 126.90(5) 2_665 .
Cu1A Cl1A Cu1A 180.0 . 2_665
N12A C1A N22A 110.77(17) . .
N12A C1A C3A 113.69(18) . .
N22A C1A C3A 112.34(18) . .
N12A C1A H1A 106.5 . .
N22A C1A H1A 106.5 . .
C3A C1A H1A 106.5 . .
N32A C2A N42A 109.94(17) . .
N32A C2A C7A 113.16(17) . .
N42A C2A C7A 113.82(18) . .
N32A C2A H2A 106.5 . .
N42A C2A H2A 106.5 . .
C7A C2A H2A 106.5 . .
C8A C3A C4A 119.4(2) . .
C8A C3A C1A 120.35(19) . .
C4A C3A C1A 120.05(19) . .
C5A C4A C3A 120.1(2) . .
C5A C4A H4A 119.9 . .
C3A C4A H4A 119.9 . .
C4A C5A C6A 120.5(2) . .
C4A C5A H5A 119.8 . .
C6A C5A H5A 119.8 . .
C5A C6A C7A 119.7(2) . .
C5A C6A H6A 120.2 . .
C7A C6A H6A 120.2 . .
C8A C7A C6A 120.0(2) . .
C8A C7A C2A 120.30(19) . .
C6A C7A C2A 119.4(2) . .
C7A C8A C3A 120.2(2) . .
C7A C8A H8A 119.9 . .
C3A C8A H8A 119.9 . .
N12A C11A C12A 106.4(2) . .
N12A C11A C14A 123.0(2) . .
C12A C11A C14A 130.6(2) . .
C11A C12A C13A 106.7(2) . .
C11A C12A H12A 126.7 . .
C13A C12A H12A 126.7 . .
N11A C13A C12A 110.1(2) . .
N11A C13A C15A 122.6(2) . .
C12A C13A C15A 127.2(2) . .
C11A C14A H14A 109.5 . .
C11A C14A H14B 109.5 . .
H14A C14A H14B 109.5 . .
C11A C14A H14C 109.5 . .
H14A C14A H14C 109.5 . .
H14B C14A H14C 109.5 . .
C13A C15A H15A 109.5 . .
C13A C15A H15B 109.5 . .
H15A C15A H15B 109.5 . .
C13A C15A H15C 109.5 . .
H15A C15A H15C 109.5 . .
H15B C15A H15C 109.5 . .
N22A C21A C22A 106.39(19) . .
N22A C21A C24A 122.9(2) . .
C22A C21A C24A 130.7(2) . .
C21A C22A C23A 107.0(2) . .
C21A C22A H22A 126.5 . .
C23A C22A H22A 126.5 . .
N21A C23A C22A 109.9(2) . .
N21A C23A C25A 121.48(19) . .
C22A C23A C25A 128.6(2) . .
C21A C24A H24A 109.5 . .
C21A C24A H24B 109.5 . .
H24A C24A H24B 109.5 . .
C21A C24A H24C 109.5 . .
H24A C24A H24C 109.5 . .
H24B C24A H24C 109.5 . .
C23A C25A H25A 109.5 . .
C23A C25A H25B 109.5 . .
H25A C25A H25B 109.5 . .
C23A C25A H25C 109.5 . .
H25A C25A H25C 109.5 . .
H25B C25A H25C 109.5 . .
N32A C31A C32A 106.3(2) . .
N32A C31A C34A 123.0(2) . .
C32A C31A C34A 130.6(2) . .
C31A C32A C33A 106.8(2) . .
C31A C32A H32A 126.6 . .
C33A C32A H32A 126.6 . .
N31A C33A C32A 110.4(2) . .
N31A C33A C35A 122.3(2) . .
C32A C33A C35A 127.4(2) . .
C31A C34A H34A 109.5 . .
C31A C34A H34B 109.5 . .
H34A C34A H34B 109.5 . .
C31A C34A H34C 109.5 . .
H34A C34A H34C 109.5 . .
H34B C34A H34C 109.5 . .
C33A C35A H35A 109.5 . .
C33A C35A H35B 109.5 . .
H35A C35A H35B 109.5 . .
C33A C35A H35C 109.5 . .
H35A C35A H35C 109.5 . .
H35B C35A H35C 109.5 . .
N42A C41A C42A 106.55(19) . .
N42A C41A C44A 123.0(2) . .
C42A C41A C44A 130.4(2) . .
C41A C42A C43A 106.6(2) . .
C41A C42A H42A 126.7 . .
C43A C42A H42A 126.7 . .
N41A C43A C42A 110.2(2) . .
N41A C43A C45A 122.2(2) . .
C42A C43A C45A 127.5(2) . .
C41A C44A H44A 109.5 . .
C41A C44A H44B 109.5 . .
H44A C44A H44B 109.5 . .
C41A C44A H44C 109.5 . .
H44A C44A H44C 109.5 . .
H44B C44A H44C 109.5 . .
C43A C45A H45A 109.5 . .
C43A C45A H45B 109.5 . .
H45A C45A H45B 109.5 . .
C43A C45A H45C 109.5 . .
H45A C45A H45C 109.5 . .
H45B C45A H45C 109.5 . .
C13A N11A N12A 105.28(18) . .
C13A N11A Cu1A 132.04(16) . .
N12A N11A Cu1A 122.18(14) . .
C11A N12A N11A 111.47(18) . .
C11A N12A C1A 127.92(19) . .
N11A N12A C1A 120.59(18) . .
C23A N21A N22A 105.80(17) . .
C23A N21A Cu1A 130.10(15) . .
N22A N21A Cu1A 124.01(13) . .
C21A N22A N21A 110.85(18) . .
C21A N22A C1A 125.77(18) . .
N21A N22A C1A 120.75(17) . .
C33A N31A N32A 105.21(18) . .
C33A N31A Cu1A 129.85(16) . 2_665
N32A N31A Cu1A 121.31(14) . 2_665
C31A N32A N31A 111.36(18) . .
C31A N32A C2A 128.15(19) . .
N31A N32A C2A 120.41(17) . .
C43A N41A N42A 105.62(17) . .
C43A N41A Cu1A 130.88(15) . 2_665
N42A N41A Cu1A 123.50(13) . 2_665
C41A N42A N41A 111.05(17) . .
C41A N42A C2A 126.90(18) . .
N41A N42A C2A 121.66(17) . .
N41B Cu1B N21B 174.22(8) 2_576 .
N41B Cu1B N11B 93.86(8) 2_576 .
N21B Cu1B N11B 88.71(7) . .
N41B Cu1B N31B 88.23(7) 2_576 2_576
N21B Cu1B N31B 96.27(7) . 2_576
N11B Cu1B N31B 102.66(7) . 2_576
N41B Cu1B Cl1B 87.55(6) 2_576 .
N21B Cu1B Cl1B 87.05(5) . .
N11B Cu1B Cl1B 137.04(5) . .
N31B Cu1B Cl1B 120.30(5) 2_576 .
Cu1B Cl1B Cu1B 180.0 2_576 .
N12B C1B N22B 109.31(17) . .
N12B C1B C3B 114.17(17) . .
N22B C1B C3B 112.13(18) . .
N12B C1B H1B 106.9 . .
N22B C1B H1B 106.9 . .
C3B C1B H1B 106.9 . .
N32B C2B N42B 110.72(17) . .
N32B C2B C7B 113.27(17) . .
N42B C2B C7B 113.57(18) . .
N32B C2B H2B 106.2 . .
N42B C2B H2B 106.2 . .
C7B C2B H2B 106.2 . .
C4B C3B C8B 119.8(2) . .
C4B C3B C1B 119.5(2) . .
C8B C3B C1B 120.45(19) . .
C5B C4B C3B 119.5(2) . .
C5B C4B H4B 120.2 . .
C3B C4B H4B 120.2 . .
C6B C5B C4B 120.8(2) . .
C6B C5B H5B 119.6 . .
C4B C5B H5B 119.6 . .
C5B C6B C7B 120.0(2) . .
C5B C6B H6B 120.0 . .
C7B C6B H6B 120.0 . .
C8B C7B C6B 119.3(2) . .
C8B C7B C2B 120.33(19) . .
C6B C7B C2B 120.19(19) . .
C3B C8B C7B 120.6(2) . .
C3B C8B H8B 119.7 . .
C7B C8B H8B 119.7 . .
N12B C11B C12B 106.5(2) . .
N12B C11B C14B 122.6(2) . .
C12B C11B C14B 130.8(2) . .
C11B C12B C13B 106.6(2) . .
C11B C12B H12B 126.7 . .
C13B C12B H12B 126.7 . .
N11B C13B C12B 110.3(2) . .
N11B C13B C15B 122.6(2) . .
C12B C13B C15B 127.1(2) . .
C11B C14B H14D 109.5 . .
C11B C14B H14E 109.5 . .
H14D C14B H14E 109.5 . .
C11B C14B H14F 109.5 . .
H14D C14B H14F 109.5 . .
H14E C14B H14F 109.5 . .
C13B C15B H15D 109.5 . .
C13B C15B H15E 109.5 . .
H15D C15B H15E 109.5 . .
C13B C15B H15F 109.5 . .
H15D C15B H15F 109.5 . .
H15E C15B H15F 109.5 . .
N22B C21B C22B 106.79(19) . .
N22B C21B C24B 122.7(2) . .
C22B C21B C24B 130.5(2) . .
C21B C22B C23B 106.2(2) . .
C21B C22B H22B 126.9 . .
C23B C22B H22B 126.9 . .
N21B C23B C22B 110.2(2) . .
N21B C23B C25B 122.2(2) . .
C22B C23B C25B 127.6(2) . .
C21B C24B H24D 109.5 . .
C21B C24B H24E 109.5 . .
H24D C24B H24E 109.5 . .
C21B C24B H24F 109.5 . .
H24D C24B H24F 109.5 . .
H24E C24B H24F 109.5 . .
C23B C25B H25D 109.5 . .
C23B C25B H25E 109.5 . .
H25D C25B H25E 109.5 . .
C23B C25B H25F 109.5 . .
H25D C25B H25F 109.5 . .
H25E C25B H25F 109.5 . .
N32B C31B C32B 105.92(19) . .
N32B C31B C34B 123.2(2) . .
C32B C31B C34B 130.9(2) . .
C31B C32B C33B 106.9(2) . .
C31B C32B H32B 126.6 . .
C33B C32B H32B 126.6 . .
N31B C33B C32B 110.4(2) . .
N31B C33B C35B 122.8(2) . .
C32B C33B C35B 126.8(2) . .
C31B C34B H34D 109.5 . .
C31B C34B H34E 109.5 . .
H34D C34B H34E 109.5 . .
C31B C34B H34F 109.5 . .
H34D C34B H34F 109.5 . .
H34E C34B H34F 109.5 . .
C33B C35B H35D 109.5 . .
C33B C35B H35E 109.5 . .
H35D C35B H35E 109.5 . .
C33B C35B H35F 109.5 . .
H35D C35B H35F 109.5 . .
H35E C35B H35F 109.5 . .
N42B C41B C42B 106.14(19) . .
N42B C41B C44B 123.9(2) . .
C42B C41B C44B 130.0(2) . .
C41B C42B C43B 107.1(2) . .
C41B C42B H42B 126.4 . .
C43B C42B H42B 126.4 . .
N41B C43B C42B 109.98(19) . .
N41B C43B C45B 122.2(2) . .
C42B C43B C45B 127.8(2) . .
C41B C44B H44D 109.5 . .
C41B C44B H44E 109.5 . .
H44D C44B H44E 109.5 . .
C41B C44B H44F 109.5 . .
H44D C44B H44F 109.5 . .
H44E C44B H44F 109.5 . .
C43B C45B H45D 109.5 . .
C43B C45B H45E 109.5 . .
H45D C45B H45E 109.5 . .
C43B C45B H45F 109.5 . .
H45D C45B H45F 109.5 . .
H45E C45B H45F 109.5 . .
C13B N11B N12B 105.42(18) . .
C13B N11B Cu1B 132.30(15) . .
N12B N11B Cu1B 121.80(14) . .
C11B N12B N11B 111.13(18) . .
C11B N12B C1B 127.70(18) . .
N11B N12B C1B 120.61(17) . .
C23B N21B N22B 105.85(17) . .
C23B N21B Cu1B 131.97(15) . .
N22B N21B Cu1B 121.87(14) . .
C21B N22B N21B 110.89(18) . .
C21B N22B C1B 126.62(18) . .
N21B N22B C1B 120.22(16) . .
C33B N31B N32B 104.97(18) . .
C33B N31B Cu1B 129.00(15) . 2_576
N32B N31B Cu1B 120.37(13) . 2_576
C31B N32B N31B 111.87(17) . .
C31B N32B C2B 127.47(18) . .
N31B N32B C2B 120.56(17) . .
C43B N41B N42B 105.66(17) . .
C43B N41B Cu1B 129.28(15) . 2_576
N42B N41B Cu1B 123.85(13) . 2_576
C41B N42B N41B 111.08(18) . .
C41B N42B C2B 125.84(18) . .
N41B N42B C2B 122.79(17) . .
F14 B1 F13 109.7(2) . .
F14 B1 F12 109.5(2) . .
F13 B1 F12 110.0(2) . .
F14 B1 F11 109.0(2) . .
F13 B1 F11 109.5(2) . .
F12 B1 F11 109.2(2) . .
F23 B2 F21 111.9(2) . .
F23 B2 F22 110.2(2) . .
F21 B2 F22 110.1(2) . .
F23 B2 F24 109.5(2) . .
F21 B2 F24 108.2(2) . .
F22 B2 F24 106.9(2) . .
F31 B3 F33 109.1(2) . .
F31 B3 F34 110.3(2) . .
F33 B3 F34 108.9(2) . .
F31 B3 F32 110.3(2) . .
F33 B3 F32 109.5(2) . .
F34 B3 F32 108.6(2) . .

loop_
_geom_bond_atom_site_label_1
_geom_bond_atom_site_label_2
_geom_bond_distance
_geom_bond_site_symmetry_2
Cu1A N21A 1.9712(18) .
Cu1A N41A 1.9861(18) 2_665
Cu1A N11A 2.0719(19) .
Cu1A N31A 2.0858(19) 2_665
Cu1A Cl1A 2.3384(3) .
Cl1A Cu1A 2.3384(3) 2_665
C1A N12A 1.454(3) .
C1A N22A 1.457(3) .
C1A C3A 1.530(3) .
C1A H1A 1.0000 .
C2A N32A 1.450(3) .
C2A N42A 1.459(3) .
C2A C7A 1.527(3) .
C2A H2A 1.0000 .
C3A C8A 1.391(3) .
C3A C4A 1.395(3) .
C4A C5A 1.384(3) .
C4A H4A 0.9500 .
C5A C6A 1.385(3) .
C5A H5A 0.9500 .
C6A C7A 1.391(3) .
C6A H6A 0.9500 .
C7A C8A 1.390(3) .
C8A H8A 0.9500 .
C11A N12A 1.355(3) .
C11A C12A 1.375(3) .
C11A C14A 1.489(3) .
C12A C13A 1.397(3) .
C12A H12A 0.9500 .
C13A N11A 1.343(3) .
C13A C15A 1.497(3) .
C14A H14A 0.9800 .
C14A H14B 0.9800 .
C14A H14C 0.9800 .
C15A H15A 0.9800 .
C15A H15B 0.9800 .
C15A H15C 0.9800 .
C21A N22A 1.361(3) .
C21A C22A 1.371(3) .
C21A C24A 1.489(3) .
C22A C23A 1.396(3) .
C22A H22A 0.9500 .
C23A N21A 1.337(3) .
C23A C25A 1.493(3) .
C24A H24A 0.9800 .
C24A H24B 0.9800 .
C24A H24C 0.9800 .
C25A H25A 0.9800 .
C25A H25B 0.9800 .
C25A H25C 0.9800 .
C31A N32A 1.360(3) .
C31A C32A 1.372(3) .
C31A C34A 1.491(3) .
C32A C33A 1.398(3) .
C32A H32A 0.9500 .
C33A N31A 1.338(3) .
C33A C35A 1.496(3) .
C34A H34A 0.9800 .
C34A H34B 0.9800 .
C34A H34C 0.9800 .
C35A H35A 0.9800 .
C35A H35B 0.9800 .
C35A H35C 0.9800 .
C41A N42A 1.359(3) .
C41A C42A 1.373(3) .
C41A C44A 1.490(3) .
C42A C43A 1.398(3) .
C42A H42A 0.9500 .
C43A N41A 1.337(3) .
C43A C45A 1.496(3) .
C44A H44A 0.9800 .
C44A H44B 0.9800 .
C44A H44C 0.9800 .
C45A H45A 0.9800 .
C45A H45B 0.9800 .
C45A H45C 0.9800 .
N11A N12A 1.374(2) .
N21A N22A 1.375(2) .
N31A N32A 1.377(2) .
N31A Cu1A 2.0858(19) 2_665
N41A N42A 1.373(2) .
N41A Cu1A 1.9860(18) 2_665
Cu1B N41B 1.9841(18) 2_576
Cu1B N21B 1.9845(18) .
Cu1B N11B 2.0384(19) .
Cu1B N31B 2.1137(18) 2_576
Cu1B Cl1B 2.3396(3) .
Cl1B Cu1B 2.3396(3) 2_576
C1B N12B 1.454(3) .
C1B N22B 1.458(3) .
C1B C3B 1.530(3) .
C1B H1B 1.0000 .
C2B N32B 1.453(3) .
C2B N42B 1.465(3) .
C2B C7B 1.525(3) .
C2B H2B 1.0000 .
C3B C4B 1.390(3) .
C3B C8B 1.391(3) .
C4B C5B 1.390(3) .
C4B H4B 0.9500 .
C5B C6B 1.382(3) .
C5B H5B 0.9500 .
C6B C7B 1.397(3) .
C6B H6B 0.9500 .
C7B C8B 1.391(3) .
C8B H8B 0.9500 .
C11B N12B 1.360(3) .
C11B C12B 1.373(3) .
C11B C14B 1.487(3) .
C12B C13B 1.396(3) .
C12B H12B 0.9500 .
C13B N11B 1.341(3) .
C13B C15B 1.497(3) .
C14B H14D 0.9800 .
C14B H14E 0.9800 .
C14B H14F 0.9800 .
C15B H15D 0.9800 .
C15B H15E 0.9800 .
C15B H15F 0.9800 .
C21B N22B 1.359(3) .
C21B C22B 1.374(3) .
C21B C24B 1.494(3) .
C22B C23B 1.403(3) .
C22B H22B 0.9500 .
C23B N21B 1.334(3) .
C23B C25B 1.496(3) .
C24B H24D 0.9800 .
C24B H24E 0.9800 .
C24B H24F 0.9800 .
C25B H25D 0.9800 .
C25B H25E 0.9800 .
C25B H25F 0.9800 .
C31B N32B 1.363(3) .
C31B C32B 1.372(3) .
C31B C34B 1.487(3) .
C32B C33B 1.402(3) .
C32B H32B 0.9500 .
C33B N31B 1.340(3) .
C33B C35B 1.497(3) .
C34B H34D 0.9800 .
C34B H34E 0.9800 .
C34B H34F 0.9800 .
C35B H35D 0.9800 .
C35B H35E 0.9800 .
C35B H35F 0.9800 .
C41B N42B 1.362(3) .
C41B C42B 1.374(3) .
C41B C44B 1.486(3) .
C42B C43B 1.391(3) .
C42B H42B 0.9500 .
C43B N41B 1.341(3) .
C43B C45B 1.493(3) .
C44B H44D 0.9800 .
C44B H44E 0.9800 .
C44B H44F 0.9800 .
C45B H45D 0.9800 .
C45B H45E 0.9800 .
C45B H45F 0.9800 .
N11B N12B 1.373(2) .
N21B N22B 1.372(2) .
N31B N32B 1.374(2) .
N31B Cu1B 2.1137(18) 2_576
N41B N42B 1.373(2) .
N41B Cu1B 1.9840(18) 2_576
B1 F14 1.382(3) .
B1 F13 1.391(3) .
B1 F12 1.395(3) .
B1 F11 1.395(3) .
B2 F23 1.368(3) .
B2 F21 1.382(3) .
B2 F22 1.388(3) .
B2 F24 1.401(4) .
B3 F31 1.375(3) .
B3 F33 1.390(4) .
B3 F34 1.396(3) .
B3 F32 1.399(3) .

loop_
_geom_torsion_atom_site_label_1
_geom_torsion_atom_site_label_2
_geom_torsion_atom_site_label_3
_geom_torsion_atom_site_label_4
_geom_torsion
_geom_torsion_site_symmetry_1
_geom_torsion_site_symmetry_4
N12A C1A C3A C8A 148.19(19) . .
N22A C1A C3A C8A 21.4(3) . .
N12A C1A C3A C4A -36.5(3) . .
N22A C1A C3A C4A -163.29(19) . .
C8A C3A C4A C5A -1.8(3) . .
C1A C3A C4A C5A -177.1(2) . .
C3A C4A C5A C6A 1.0(3) . .
C4A C5A C6A C7A -0.7(3) . .
C5A C6A C7A C8A 1.3(3) . .
C5A C6A C7A C2A 175.3(2) . .
N32A C2A C7A C8A -150.89(19) . .
N42A C2A C7A C8A -24.4(3) . .
N32A C2A C7A C6A 35.1(3) . .
N42A C2A C7A C6A 161.56(19) . .
C6A C7A C8A C3A -2.1(3) . .
C2A C7A C8A C3A -176.08(19) . .
C4A C3A C8A C7A 2.3(3) . .
C1A C3A C8A C7A 177.68(19) . .
N12A C11A C12A C13A -0.3(3) . .
C14A C11A C12A C13A 179.9(3) . .
C11A C12A C13A N11A 1.2(3) . .
C11A C12A C13A C15A -177.0(2) . .
N22A C21A C22A C23A -0.7(3) . .
C24A C21A C22A C23A 178.4(2) . .
C21A C22A C23A N21A -0.9(3) . .
C21A C22A C23A C25A 178.2(2) . .
N32A C31A C32A C33A -0.2(3) . .
C34A C31A C32A C33A 176.1(2) . .
C31A C32A C33A N31A 0.0(3) . .
C31A C32A C33A C35A 179.7(2) . .
N42A C41A C42A C43A -0.3(3) . .
C44A C41A C42A C43A 178.2(3) . .
C41A C42A C43A N41A 0.7(3) . .
C41A C42A C43A C45A -176.1(2) . .
C12A C13A N11A N12A -1.6(3) . .
C15A C13A N11A N12A 176.8(2) . .
C12A C13A N11A Cu1A -173.30(17) . .
C15A C13A N11A Cu1A 5.1(4) . .
N21A Cu1A N11A C13A 139.8(2) . .
N41A Cu1A N11A C13A -45.7(2) 2_665 .
N31A Cu1A N11A C13A 44.1(2) 2_665 .
Cl1A Cu1A N11A C13A -136.63(19) . .
N21A Cu1A N11A N12A -30.78(17) . .
N41A Cu1A N11A N12A 143.72(17) 2_665 .
N31A Cu1A N11A N12A -126.48(16) 2_665 .
Cl1A Cu1A N11A N12A 52.82(19) . .
C12A C11A N12A N11A -0.7(3) . .
C14A C11A N12A N11A 179.1(2) . .
C12A C11A N12A C1A 177.6(2) . .
C14A C11A N12A C1A -2.6(4) . .
C13A N11A N12A C11A 1.4(2) . .
Cu1A N11A N12A C11A 174.13(15) . .
C13A N11A N12A C1A -176.99(19) . .
Cu1A N11A N12A C1A -4.3(3) . .
N22A C1A N12A C11A -124.5(2) . .
C3A C1A N12A C11A 107.8(2) . .
N22A C1A N12A N11A 53.6(3) . .
C3A C1A N12A N11A -74.1(2) . .
C22A C23A N21A N22A 2.1(2) . .
C25A C23A N21A N22A -177.1(2) . .
C22A C23A N21A Cu1A -174.44(16) . .
C25A C23A N21A Cu1A 6.3(3) . .
N11A Cu1A N21A C23A -157.0(2) . .
N31A Cu1A N21A C23A -55.3(2) 2_665 .
Cl1A Cu1A N21A C23A 71.5(2) . .
N11A Cu1A N21A N22A 27.06(17) . .
N31A Cu1A N21A N22A 128.71(17) 2_665 .
Cl1A Cu1A N21A N22A -104.51(16) . .
C22A C21A N22A N21A 2.0(3) . .
C24A C21A N22A N21A -177.1(2) . .
C22A C21A N22A C1A 163.6(2) . .
C24A C21A N22A C1A -15.6(4) . .
C23A N21A N22A C21A -2.6(2) . .
Cu1A N21A N22A C21A 174.23(15) . .
C23A N21A N22A C1A -165.21(19) . .
Cu1A N21A N22A C1A 11.6(3) . .
N12A C1A N22A C21A 141.2(2) . .
C3A C1A N22A C21A -90.4(3) . .
N12A C1A N22A N21A -58.9(3) . .
C3A C1A N22A N21A 69.5(2) . .
C32A C33A N31A N32A 0.3(2) . .
C35A C33A N31A N32A -179.5(2) . .
C32A C33A N31A Cu1A 158.49(16) . 2_665
C35A C33A N31A Cu1A -21.3(3) . 2_665
C32A C31A N32A N31A 0.5(2) . .
C34A C31A N32A N31A -176.2(2) . .
C32A C31A N32A C2A -176.4(2) . .
C34A C31A N32A C2A 6.9(3) . .
C33A N31A N32A C31A -0.5(2) . .
Cu1A N31A N32A C31A -160.97(14) 2_665 .
C33A N31A N32A C2A 176.65(18) . .
Cu1A N31A N32A C2A 16.1(2) 2_665 .
N42A C2A N32A C31A 115.7(2) . .
C7A C2A N32A C31A -115.9(2) . .
N42A C2A N32A N31A -60.9(2) . .
C7A C2A N32A N31A 67.6(2) . .
C42A C43A N41A N42A -0.7(3) . .
C45A C43A N41A N42A 176.3(2) . .
C42A C43A N41A Cu1A -179.56(16) . 2_665
C45A C43A N41A Cu1A -2.6(3) . 2_665
C42A C41A N42A N41A -0.1(3) . .
C44A C41A N42A N41A -178.8(2) . .
C42A C41A N42A C2A -172.9(2) . .
C44A C41A N42A C2A 8.4(4) . .
C43A N41A N42A C41A 0.5(2) . .
Cu1A N41A N42A C41A 179.46(15) 2_665 .
C43A N41A N42A C2A 173.78(19) . .
Cu1A N41A N42A C2A -7.2(3) 2_665 .
N32A C2A N42A C41A -130.8(2) . .
C7A C2A N42A C41A 101.0(3) . .
N32A C2A N42A N41A 57.0(3) . .
C7A C2A N42A N41A -71.1(3) . .
N12B C1B C3B C4B -41.7(3) . .
N22B C1B C3B C4B -166.71(18) . .
N12B C1B C3B C8B 143.8(2) . .
N22B C1B C3B C8B 18.8(3) . .
C8B C3B C4B C5B -1.9(3) . .
C1B C3B C4B C5B -176.5(2) . .
C3B C4B C5B C6B 1.1(3) . .
C4B C5B C6B C7B -0.6(3) . .
C5B C6B C7B C8B 0.9(3) . .
C5B C6B C7B C2B 175.5(2) . .
N32B C2B C7B C8B -151.06(19) . .
N42B C2B C7B C8B -23.6(3) . .
N32B C2B C7B C6B 34.3(3) . .
N42B C2B C7B C6B 161.77(18) . .
C4B C3B C8B C7B 2.2(3) . .
C1B C3B C8B C7B 176.75(19) . .
C6B C7B C8B C3B -1.7(3) . .
C2B C7B C8B C3B -176.33(19) . .
N12B C11B C12B C13B 0.4(2) . .
C14B C11B C12B C13B -176.2(2) . .
C11B C12B C13B N11B -0.4(3) . .
C11B C12B C13B C15B 179.0(2) . .
N22B C21B C22B C23B -0.5(3) . .
C24B C21B C22B C23B -179.3(2) . .
C21B C22B C23B N21B -0.4(3) . .
C21B C22B C23B C25B 177.6(2) . .
N32B C31B C32B C33B -0.1(3) . .
C34B C31B C32B C33B 179.2(2) . .
C31B C32B C33B N31B -1.0(3) . .
C31B C32B C33B C35B 177.0(2) . .
N42B C41B C42B C43B 0.0(3) . .
C44B C41B C42B C43B -178.1(2) . .
C41B C42B C43B N41B 1.0(3) . .
C41B C42B C43B C45B -177.9(2) . .
C12B C13B N11B N12B 0.2(2) . .
C15B C13B N11B N12B -179.1(2) . .
C12B C13B N11B Cu1B -171.65(16) . .
C15B C13B N11B Cu1B 9.0(3) . .
N41B Cu1B N11B C13B -48.4(2) 2_576 .
N21B Cu1B N11B C13B 136.8(2) . .
N31B Cu1B N11B C13B 40.7(2) 2_576 .
Cl1B Cu1B N11B C13B -138.93(18) . .
N41B Cu1B N11B N12B 140.82(16) 2_576 .
N21B Cu1B N11B N12B -34.00(16) . .
N31B Cu1B N11B N12B -130.13(16) 2_576 .
Cl1B Cu1B N11B N12B 50.27(19) . .
C12B C11B N12B N11B -0.2(2) . .
C14B C11B N12B N11B 176.7(2) . .
C12B C11B N12B C1B 171.2(2) . .
C14B C11B N12B C1B -11.9(3) . .
C13B N11B N12B C11B 0.0(2) . .
Cu1B N11B N12B C11B 172.96(14) . .
C13B N11B N12B C1B -172.11(18) . .
Cu1B N11B N12B C1B 0.8(3) . .
N22B C1B N12B C11B -118.5(2) . .
C3B C1B N12B C11B 115.0(2) . .
N22B C1B N12B N11B 52.2(2) . .
C3B C1B N12B N11B -74.3(2) . .
C22B C23B N21B N22B 1.1(3) . .
C25B C23B N21B N22B -177.0(2) . .
C22B C23B N21B Cu1B 174.57(16) . .
C25B C23B N21B Cu1B -3.6(3) . .
N11B Cu1B N21B C23B -149.2(2) . .
N31B Cu1B N21B C23B -46.6(2) 2_576 .
Cl1B Cu1B N21B C23B 73.5(2) . .
N11B Cu1B N21B N22B 23.37(16) . .
N31B Cu1B N21B N22B 125.96(16) 2_576 .
Cl1B Cu1B N21B N22B -113.87(16) . .
C22B C21B N22B N21B 1.2(3) . .
C24B C21B N22B N21B -179.8(2) . .
C22B C21B N22B C1B 163.9(2) . .
C24B C21B N22B C1B -17.1(4) . .
C23B N21B N22B C21B -1.5(2) . .
Cu1B N21B N22B C21B -175.73(15) . .
C23B N21B N22B C1B -165.45(19) . .
Cu1B N21B N22B C1B 20.3(3) . .
N12B C1B N22B C21B 133.5(2) . .
C3B C1B N22B C21B -98.8(2) . .
N12B C1B N22B N21B -65.2(2) . .
C3B C1B N22B N21B 62.4(2) . .
C32B C33B N31B N32B 1.6(3) . .
C35B C33B N31B N32B -176.4(2) . .
C32B C33B N31B Cu1B 154.46(17) . 2_576
C35B C33B N31B Cu1B -23.6(3) . 2_576
C32B C31B N32B N31B 1.1(3) . .
C34B C31B N32B N31B -178.3(2) . .
C32B C31B N32B C2B 177.4(2) . .
C34B C31B N32B C2B -2.0(4) . .
C33B N31B N32B C31B -1.7(2) . .
Cu1B N31B N32B C31B -157.43(15) 2_576 .
C33B N31B N32B C2B -178.22(19) . .
Cu1B N31B N32B C2B 26.0(3) 2_576 .
N42B C2B N32B C31B 120.3(2) . .
C7B C2B N32B C31B -110.8(2) . .
N42B C2B N32B N31B -63.7(2) . .
C7B C2B N32B N31B 65.2(2) . .
C42B C43B N41B N42B -1.7(2) . .
C45B C43B N41B N42B 177.4(2) . .
C42B C43B N41B Cu1B 165.93(16) . 2_576
C45B C43B N41B Cu1B -15.0(3) . 2_576
C42B C41B N42B N41B -1.1(3) . .
C44B C41B N42B N41B 177.2(2) . .
C42B C41B N42B C2B -175.1(2) . .
C44B C41B N42B C2B 3.2(4) . .
C43B N41B N42B C41B 1.7(2) . .
Cu1B N41B N42B C41B -166.73(15) 2_576 .
C43B N41B N42B C2B 175.89(19) . .
Cu1B N41B N42B C2B 7.5(3) 2_576 .
N32B C2B N42B C41B -140.9(2) . .
C7B C2B N42B C41B 90.4(3) . .
N32B C2B N42B N41B 45.8(3) . .
C7B C2B N42B N41B -82.9(2) . .
